data_7025024
loop_
_publ_author_name
'Das, Shyamal'
'Saha, Debasish'
'Bhaumik, Chanchal'
'Dutta, Supriya'
'Baitalik, Sujoy'

_publ_section_title
;
 Ru(II) and Os(II) mixed-chelates derived from imidazole-4,5-dicarboxylic
 acid and 2,2'-bipyridine as colorimetric sensors for anions: synthesis,
 characterization and binding studies.
;
_journal_issue 17
_journal_name_full 'Dalton transactions (Cambridge, England : 2003)'
_journal_page_first 4162
_journal_page_last 4169
_journal_paper_doi 10.1039/b924561h
_journal_volume 39
_journal_year 2010
_chemical_formula_sum 'C25 H19 Cl N6 O10 Ru'
_chemical_formula_weight 699.98
_chemical_name_systematic
;
?
;
_space_group_IT_number 14
_symmetry_cell_setting monoclinic
_symmetry_space_group_name_Hall '-P 2ybc'
_symmetry_space_group_name_H-M 'P 1 21/c 1'
_atom_sites_solution_hydrogens geom
_atom_sites_solution_primary direct
_atom_sites_solution_secondary difmap
_audit_creation_method SHELXL-97
_cell_angle_alpha 90.00
_cell_angle_beta 116.072(3)
_cell_angle_gamma 90.00
_cell_formula_units_Z 4
_cell_length_a 15.4116(19)
_cell_length_b 12.8957(17)
_cell_length_c 15.0960(19)
_cell_measurement_temperature 120(2)
_cell_volume 2694.9(6)
_computing_cell_refinement 'SAINT (Bruker, 2002)'
_computing_data_collection 'SMART (Bruker, 2002)'
_computing_data_reduction 'SAINT (Bruker, 2002)'
_computing_molecular_graphics 'SHELXTL (Bruker, 2002)'
_computing_publication_material 'SHELXTL (Bruker, 2002)'
_computing_structure_refinement 'SHELXL-97 (Sheldrick, 1997)'
_computing_structure_solution 'SHELXS-97 (Sheldrick, 1990)'
_diffrn_ambient_temperature 120(2)
_diffrn_measured_fraction_theta_full 0.997
_diffrn_measured_fraction_theta_max 0.997
_diffrn_measurement_device_type 'CCD area detector'
_diffrn_radiation_monochromator graphite
_diffrn_radiation_source 'fine-focus sealed tube'
_diffrn_radiation_type MoK\a
_diffrn_radiation_wavelength 0.71073
_diffrn_reflns_av_R_equivalents 0.1328
_diffrn_reflns_av_sigmaI/netI 0.0842
_diffrn_reflns_limit_h_max 18
_diffrn_reflns_limit_h_min -18
_diffrn_reflns_limit_k_max 15
_diffrn_reflns_limit_k_min -15
_diffrn_reflns_limit_l_max 18
_diffrn_reflns_limit_l_min -18
_diffrn_reflns_number 31765
_diffrn_reflns_theta_full 25.44
_diffrn_reflns_theta_max 25.44
_diffrn_reflns_theta_min 1.47
_diffrn_standards_decay_% <1
_exptl_absorpt_coefficient_mu 0.751
_exptl_absorpt_correction_T_max 0.9706
_exptl_absorpt_correction_T_min 0.8893
_exptl_absorpt_correction_type multi-scan
_exptl_absorpt_process_details 'SADABS (Bruker, 2002)'
_exptl_crystal_colour pink
_exptl_crystal_density_diffrn 1.725
_exptl_crystal_density_method 'not measured'
_exptl_crystal_description rectangular
_exptl_crystal_F_000 1408
_exptl_crystal_size_max 0.16
_exptl_crystal_size_mid 0.06
_exptl_crystal_size_min 0.04
_refine_diff_density_max 1.546
_refine_diff_density_min -1.471
_refine_diff_density_rms 0.139
_refine_ls_extinction_method none
_refine_ls_goodness_of_fit_ref 1.022
_refine_ls_hydrogen_treatment mixed
_refine_ls_matrix_type full
_refine_ls_number_parameters 401
_refine_ls_number_reflns 4959
_refine_ls_number_restraints 0
_refine_ls_restrained_S_all 1.022
_refine_ls_R_factor_all 0.1184
_refine_ls_R_factor_gt 0.0672
_refine_ls_shift/su_max 0.000
_refine_ls_shift/su_mean 0.000
_refine_ls_structure_factor_coef Fsqd
_refine_ls_weighting_details 'calc w=1/[\s^2^(Fo^2^)+(0.0689P)^2^+20.1781P] where P=(Fo^2^+2Fc^2^)/3'
_refine_ls_weighting_scheme calc
_refine_ls_wR_factor_gt 0.1523
_refine_ls_wR_factor_ref 0.1806
_reflns_number_gt 3180
_reflns_number_total 4959
_reflns_threshold_expression >2sigma(I)
_cod_data_source_file b924561h.txt
_cod_data_source_block 1
_cod_depositor_comments
;
The following automatic conversions were performed:

'_symmetry_cell_setting' value 'Monoclinic' changed to 'monoclinic'
according to /home/saulius/struct/CIF-dictionaries/cif_core.dic
dictionary named 'cif_core.dic' version 2.4.2 from 2011-04-26.

Automatic conversion script
Id: cif_fix_values 1891 2012-01-12 08:04:46Z andrius 
;
_cod_original_sg_symbol_H-M P2(1)/c
_cod_database_code 7025024

loop_
_symmetry_equiv_pos_as_xyz
'x, y, z'
'-x, y+1/2, -z+1/2'
'-x, -y, -z'
'x, -y-1/2, z-1/2'

loop_
_atom_site_label
_atom_site_type_symbol
_atom_site_fract_x
_atom_site_fract_y
_atom_site_fract_z
_atom_site_U_iso_or_equiv
_atom_site_adp_type
_atom_site_occupancy
_atom_site_symmetry_multiplicity
_atom_site_calc_flag
_atom_site_refinement_flags
C1 C 0.0931(5) 0.1378(5) -0.0509(5) 0.0238(16) Uani 1 1 d .
C2 C 0.1518(6) 0.1979(6) 0.1007(6) 0.0255(17) Uani 1 1 d .
H2 H 0.1641 0.2054 0.1678 0.031 Uiso 1 1 calc R
C3 C 0.1541(5) 0.2190(5) -0.0404(5) 0.0234(16) Uani 1 1 d .
C4 C 0.1870(6) 0.2713(6) -0.1081(6) 0.0266(18) Uani 1 1 d .
C5 C 0.0359(6) 0.0713(6) -0.1357(6) 0.0279(18) Uani 1 1 d .
C6 C 0.1232(6) 0.5260(6) -0.0297(6) 0.0327(19) Uani 1 1 d .
H6 H 0.1251 0.5001 -0.0878 0.039 Uiso 1 1 calc R
C7 C 0.0603(6) 0.6058(6) -0.0387(7) 0.038(2) Uani 1 1 d .
H7 H 0.0207 0.6351 -0.1014 0.045 Uiso 1 1 calc R
C8 C 0.0560(6) 0.6419(7) 0.0448(7) 0.042(2) Uani 1 1 d .
H8 H 0.0137 0.6973 0.0406 0.050 Uiso 1 1 calc R
C9 C 0.1144(6) 0.5966(6) 0.1365(6) 0.034(2) Uani 1 1 d .
H9 H 0.1108 0.6191 0.1947 0.041 Uiso 1 1 calc R
C10 C 0.1776(5) 0.5180(5) 0.1400(6) 0.0250(17) Uani 1 1 d .
C11 C 0.2469(5) 0.4717(5) 0.2321(5) 0.0217(16) Uani 1 1 d .
C12 C 0.2542(6) 0.4964(6) 0.3243(6) 0.0319(19) Uani 1 1 d .
H12 H 0.2087 0.5423 0.3300 0.038 Uiso 1 1 calc R
C13 C 0.3265(7) 0.4550(6) 0.4071(6) 0.036(2) Uani 1 1 d .
H13 H 0.3314 0.4709 0.4706 0.043 Uiso 1 1 calc R
C14 C 0.3934(6) 0.3888(6) 0.3968(6) 0.037(2) Uani 1 1 d .
H14 H 0.4453 0.3599 0.4530 0.044 Uiso 1 1 calc R
C15 C 0.3823(6) 0.3667(6) 0.3037(6) 0.0327(19) Uani 1 1 d .
H15 H 0.4276 0.3213 0.2970 0.039 Uiso 1 1 calc R
C16 C 0.3781(6) 0.5835(6) 0.0710(6) 0.0309(19) Uani 1 1 d .
H16 H 0.3157 0.6124 0.0518 0.037 Uiso 1 1 calc R
C17 C 0.4526(7) 0.6475(6) 0.0777(6) 0.039(2) Uani 1 1 d .
H17 H 0.4405 0.7190 0.0620 0.047 Uiso 1 1 calc R
C18 C 0.5429(7) 0.6092(7) 0.1066(6) 0.040(2) Uani 1 1 d .
H18 H 0.5947 0.6530 0.1124 0.048 Uiso 1 1 calc R
C19 C 0.5576(6) 0.5035(7) 0.1276(6) 0.036(2) Uani 1 1 d .
H19 H 0.6200 0.4741 0.1481 0.043 Uiso 1 1 calc R
C20 C 0.4812(6) 0.4421(6) 0.1183(6) 0.0281(18) Uani 1 1 d .
C21 C 0.4890(6) 0.3290(6) 0.1352(6) 0.0305(18) Uani 1 1 d .
C22 C 0.5747(7) 0.2751(7) 0.1657(7) 0.041(2) Uani 1 1 d .
H22 H 0.6326 0.3095 0.1751 0.049 Uiso 1 1 calc R
C23 C 0.5739(7) 0.1696(7) 0.1820(7) 0.047(2) Uani 1 1 d .
H23 H 0.6322 0.1310 0.2043 0.056 Uiso 1 1 calc R
C24 C 0.4897(7) 0.1212(7) 0.1660(6) 0.040(2) Uani 1 1 d .
H24 H 0.4884 0.0484 0.1753 0.048 Uiso 1 1 calc R
C25 C 0.4076(6) 0.1784(6) 0.1365(6) 0.0320(19) Uani 1 1 d .
H25 H 0.3497 0.1445 0.1278 0.038 Uiso 1 1 calc R
N1 N 0.0933(5) 0.1268(5) 0.0390(5) 0.0259(14) Uani 1 1 d .
N2 N 0.1902(5) 0.2567(4) 0.0549(4) 0.0237(14) Uani 1 1 d .
N3 N 0.1818(5) 0.4834(4) 0.0569(5) 0.0238(14) Uani 1 1 d .
N4 N 0.3110(5) 0.4054(4) 0.2213(5) 0.0253(14) Uani 1 1 d .
N5 N 0.3912(5) 0.4813(5) 0.0910(5) 0.0274(15) Uani 1 1 d .
N6 N 0.4048(5) 0.2812(5) 0.1193(5) 0.0271(15) Uani 1 1 d .
O1 O 0.2465(4) 0.3447(4) -0.0708(4) 0.0267(12) Uani 1 1 d .
O2 O 0.1548(4) 0.2408(4) -0.1954(4) 0.0326(13) Uani 1 1 d .
O3 O -0.0165(5) 0.0036(5) -0.1296(4) 0.0456(17) Uani 1 1 d .
O4 O 0.0433(4) 0.0891(4) -0.2172(4) 0.0366(14) Uani 1 1 d .
H4 H 0.0814 0.1387 -0.2086 0.055 Uiso 1 1 calc R
O5 O 0.3719(7) 0.6108(9) 0.6127(9) 0.130(4) Uani 1 1 d .
O6 O 0.1994(9) 0.5773(9) 0.4984(9) 0.128(4) Uani 1 1 d .
O7 O 0.2550(7) 0.7138(6) 0.6049(9) 0.131(5) Uani 1 1 d .
O8 O 0.2720(13) 0.5352(11) 0.6464(13) 0.164(9) Uani 0.70 1 d P
O9 O 0.2155(9) 0.575(2) 0.8133(11) 0.330(17) Uani 1 1 d .
O10 O 0.128(3) 0.7188(15) 0.3315(11) 0.50(3) Uani 1 1 d .
O11 O 0.181(3) 0.625(3) 0.631(2) 0.129(15) Uani 0.30 1 d P
Cl1 Cl 0.2620(3) 0.6182(2) 0.5870(2) 0.0837(11) Uani 1 1 d .
Ru1 Ru 0.28810(5) 0.37627(4) 0.08146(5) 0.0232(2) Uani 1 1 d .
H1 H 0.055(7) 0.091(8) 0.048(8) 0.06(4) Uiso 1 1 d .

loop_
_atom_site_aniso_label
_atom_site_aniso_U_11
_atom_site_aniso_U_22
_atom_site_aniso_U_33
_atom_site_aniso_U_23
_atom_site_aniso_U_13
_atom_site_aniso_U_12
C1 0.028(4) 0.017(4) 0.027(4) 0.001(3) 0.013(3) 0.000(3)
C2 0.035(5) 0.023(4) 0.023(4) 0.000(3) 0.016(4) 0.004(3)
C3 0.030(4) 0.020(4) 0.021(4) -0.002(3) 0.012(4) 0.001(3)
C4 0.033(5) 0.020(4) 0.031(5) 0.005(3) 0.019(4) 0.003(3)
C5 0.034(5) 0.029(4) 0.020(4) -0.003(3) 0.011(4) -0.001(4)
C6 0.039(5) 0.029(4) 0.023(4) 0.005(4) 0.007(4) 0.000(4)
C7 0.038(5) 0.033(5) 0.035(5) 0.006(4) 0.010(4) 0.003(4)
C8 0.037(5) 0.036(5) 0.054(6) 0.010(4) 0.020(5) 0.015(4)
C9 0.037(5) 0.031(4) 0.035(5) 0.005(4) 0.016(4) 0.008(4)
C10 0.023(4) 0.019(4) 0.033(5) -0.004(3) 0.012(4) -0.007(3)
C11 0.023(4) 0.015(3) 0.028(4) 0.001(3) 0.012(3) -0.003(3)
C12 0.041(5) 0.020(4) 0.040(5) 0.002(4) 0.022(4) 0.001(3)
C13 0.059(6) 0.024(4) 0.029(5) 0.001(4) 0.023(5) 0.006(4)
C14 0.042(5) 0.030(5) 0.032(5) 0.007(4) 0.011(4) 0.012(4)
C15 0.040(5) 0.023(4) 0.031(5) 0.001(4) 0.011(4) 0.007(4)
C16 0.040(5) 0.023(4) 0.033(5) -0.003(3) 0.019(4) -0.001(4)
C17 0.064(7) 0.021(4) 0.035(5) -0.006(3) 0.023(5) -0.012(4)
C18 0.046(6) 0.042(5) 0.038(5) -0.010(4) 0.024(4) -0.022(4)
C19 0.030(5) 0.041(5) 0.035(5) -0.007(4) 0.013(4) -0.013(4)
C20 0.030(5) 0.032(4) 0.024(4) -0.005(3) 0.012(4) 0.000(4)
C21 0.035(5) 0.031(4) 0.031(5) -0.003(4) 0.019(4) 0.002(4)
C22 0.039(5) 0.043(5) 0.039(5) 0.003(4) 0.017(4) 0.006(4)
C23 0.049(6) 0.050(6) 0.033(5) 0.009(4) 0.011(5) 0.027(5)
C24 0.053(6) 0.029(4) 0.036(5) 0.001(4) 0.017(4) 0.006(5)
C25 0.047(5) 0.021(4) 0.030(5) 0.001(3) 0.019(4) 0.006(4)
N1 0.032(4) 0.023(3) 0.025(4) 0.004(3) 0.015(3) 0.000(3)
N2 0.033(4) 0.020(3) 0.021(3) 0.002(3) 0.014(3) 0.005(3)
N3 0.031(4) 0.017(3) 0.025(4) 0.000(3) 0.014(3) -0.004(3)
N4 0.030(4) 0.013(3) 0.032(4) 0.003(3) 0.013(3) 0.001(3)
N5 0.033(4) 0.026(3) 0.023(4) -0.005(3) 0.012(3) -0.003(3)
N6 0.041(4) 0.020(3) 0.022(4) -0.002(3) 0.015(3) 0.003(3)
O1 0.037(3) 0.021(3) 0.025(3) -0.001(2) 0.017(3) -0.005(2)
O2 0.045(4) 0.034(3) 0.021(3) 0.000(2) 0.016(3) -0.010(3)
O3 0.058(4) 0.052(4) 0.028(3) -0.005(3) 0.019(3) -0.032(3)
O4 0.054(4) 0.034(3) 0.027(3) -0.005(2) 0.022(3) -0.018(3)
O5 0.083(7) 0.134(10) 0.174(12) -0.025(8) 0.056(8) 0.036(7)
O6 0.142(10) 0.121(9) 0.142(10) -0.080(8) 0.083(8) -0.060(8)
O7 0.088(7) 0.035(5) 0.195(12) -0.016(6) -0.007(7) 0.001(5)
O8 0.142(15) 0.074(10) 0.150(16) 0.065(10) -0.051(12) -0.021(10)
O9 0.060(8) 0.83(5) 0.112(11) -0.02(2) 0.044(8) -0.076(17)
O10 1.17(7) 0.221(18) 0.115(11) 0.084(12) 0.28(3) 0.43(3)
O11 0.21(4) 0.16(3) 0.08(2) 0.00(2) 0.12(3) 0.03(3)
Cl1 0.126(3) 0.0525(17) 0.0550(18) -0.0180(15) 0.0234(19) 0.0213(19)
Ru1 0.0308(4) 0.0151(3) 0.0243(3) 0.0005(3) 0.0127(3) 0.0009(3)

loop_
_atom_type_symbol
_atom_type_description
_atom_type_scat_dispersion_real
_atom_type_scat_dispersion_imag
_atom_type_scat_source
C C 0.0033 0.0016 'International Tables Vol C Tables 4.2.6.8 and 6.1.1.4'
H H 0.0000 0.0000 'International Tables Vol C Tables 4.2.6.8 and 6.1.1.4'
N N 0.0061 0.0033 'International Tables Vol C Tables 4.2.6.8 and 6.1.1.4'
O O 0.0106 0.0060 'International Tables Vol C Tables 4.2.6.8 and 6.1.1.4'
Cl Cl 0.1484 0.1585 'International Tables Vol C Tables 4.2.6.8 and 6.1.1.4'
Ru Ru -1.2594 0.8363 'International Tables Vol C Tables 4.2.6.8 and 6.1.1.4'

loop_
_geom_angle_atom_site_label_1
_geom_angle_atom_site_label_2
_geom_angle_atom_site_label_3
_geom_angle
N1 C1 C3 105.3(6)
N1 C1 C5 122.9(7)
C3 C1 C5 131.8(7)
N2 C2 N1 110.3(7)
C1 C3 N2 109.4(6)
C1 C3 C4 133.8(7)
N2 C3 C4 116.9(6)
O2 C4 O1 125.3(7)
O2 C4 C3 119.0(7)
O1 C4 C3 115.7(7)
O3 C5 O4 122.1(7)
O3 C5 C1 121.1(7)
O4 C5 C1 116.8(7)
N3 C6 C7 123.1(8)
C8 C7 C6 118.6(8)
C7 C8 C9 119.7(8)
C10 C9 C8 118.4(8)
N3 C10 C9 121.4(7)
N3 C10 C11 115.7(7)
C9 C10 C11 122.8(7)
N4 C11 C12 121.3(7)
N4 C11 C10 114.0(6)
C12 C11 C10 124.6(7)
C13 C12 C11 120.2(8)
C12 C13 C14 118.8(8)
C15 C14 C13 118.4(8)
N4 C15 C14 123.7(7)
N5 C16 C17 122.0(8)
C18 C17 C16 120.6(8)
C17 C18 C19 118.0(8)
C20 C19 C18 119.6(8)
N5 C20 C19 122.1(8)
N5 C20 C21 114.6(7)
C19 C20 C21 123.4(8)
N6 C21 C22 122.0(8)
N6 C21 C20 114.7(7)
C22 C21 C20 123.3(8)
C21 C22 C23 118.2(9)
C24 C23 C22 120.1(9)
C25 C24 C23 119.0(9)
N6 C25 C24 122.9(8)
C2 N1 C1 109.1(6)
C2 N2 C3 105.8(6)
C2 N2 Ru1 141.1(5)
C3 N2 Ru1 113.0(5)
C6 N3 C10 118.8(7)
C6 N3 Ru1 126.6(5)
C10 N3 Ru1 114.4(5)
C15 N4 C11 117.5(7)
C15 N4 Ru1 126.5(5)
C11 N4 Ru1 115.9(5)
C16 N5 C20 117.7(7)
C16 N5 Ru1 126.6(6)
C20 N5 Ru1 115.6(5)
C25 N6 C21 117.7(7)
C25 N6 Ru1 126.5(6)
C21 N6 Ru1 115.6(5)
C4 O1 Ru1 115.9(5)
Cl1 O7 O11 63.1(11)
Cl1 O8 O11 62.8(12)
Cl1 O11 O8 46.9(11)
Cl1 O11 O7 43.4(9)
O8 O11 O7 84.2(17)
O7 Cl1 O8 128.0(12)
O7 Cl1 O6 119.5(8)
O8 Cl1 O6 99.7(9)
O7 Cl1 O5 100.9(7)
O8 Cl1 O5 89.6(10)
O6 Cl1 O5 116.2(7)
O7 Cl1 O11 73.5(14)
O8 Cl1 O11 70.4(16)
O6 Cl1 O11 94.6(15)
O5 Cl1 O11 146.0(14)
N4 Ru1 N6 95.3(2)
N4 Ru1 N5 91.7(2)
N6 Ru1 N5 79.4(3)
N4 Ru1 N3 79.7(2)
N6 Ru1 N3 173.0(2)
N5 Ru1 N3 95.8(2)
N4 Ru1 N2 96.8(2)
N6 Ru1 N2 94.9(2)
N5 Ru1 N2 170.1(2)
N3 Ru1 N2 90.6(2)
N4 Ru1 O1 173.4(2)
N6 Ru1 O1 89.9(2)
N5 Ru1 O1 93.3(2)
N3 Ru1 O1 95.5(2)
N2 Ru1 O1 78.5(2)

loop_
_geom_bond_atom_site_label_1
_geom_bond_atom_site_label_2
_geom_bond_distance
C1 N1 1.364(9)
C1 C3 1.368(10)
C1 C5 1.469(10)
C2 N2 1.328(9)
C2 N1 1.335(10)
C3 N2 1.383(9)
C3 C4 1.487(10)
C4 O2 1.250(9)
C4 O1 1.265(9)
C5 O3 1.220(9)
C5 O4 1.305(9)
C6 N3 1.337(10)
C6 C7 1.380(11)
C7 C8 1.373(12)
C8 C9 1.405(12)
C9 C10 1.390(10)
C10 N3 1.359(9)
C10 C11 1.458(10)
C11 N4 1.369(9)
C11 C12 1.383(11)
C12 C13 1.366(11)
C13 C14 1.399(11)
C14 C15 1.369(11)
C15 N4 1.342(10)
C16 N5 1.347(10)
C16 C17 1.382(11)
C17 C18 1.355(13)
C18 C19 1.396(12)
C19 C20 1.374(11)
C20 N5 1.358(10)
C20 C21 1.476(11)
C21 N6 1.359(10)
C21 C22 1.380(12)
C22 C23 1.383(13)
C23 C24 1.363(13)
C24 C25 1.361(11)
C25 N6 1.347(9)
N2 Ru1 2.069(6)
N3 Ru1 2.049(6)
N4 Ru1 2.017(6)
N5 Ru1 2.045(6)
N6 Ru1 2.040(6)
O1 Ru1 2.137(5)
O5 Cl1 1.566(10)
O6 Cl1 1.366(10)
O7 Cl1 1.278(8)
O7 O11 1.78(4)
O8 Cl1 1.361(14)
O8 O11 1.76(4)
O11 Cl1 1.66(3)
